data_8100284
loop_
_publ_author_name
'Van Meervelt, Luc'
'Uytterhoeven, Koen'
'Van Deun, Rik'
'Moors, Dries'
'Binnemans, Koen'

_publ_section_title
;
Crystal structure of tris(N-(n-butyl)-4-methoxy-2-hydroxybenzaldimine)-
tris(nitrato)europium(III), Eu(LH)~3~(NO~3~)~3~
;
_journal_issue 1
_journal_name_full 'Zeitschrift f\"ur Kristallographie - New Crystal Structures'
_journal_page_first 118
_journal_page_last 120
_journal_volume 218
_journal_year 2003
_chemical_formula_moiety 'C36 H51 Eu N6 O15'
_chemical_formula_structural '[Eu(LH)3 (NO3)3]'
_chemical_formula_sum 'C36 H51 Eu N6 O15'
_chemical_formula_weight 959.79
_space_group_IT_number 2
_symmetry_cell_setting triclinic
_symmetry_space_group_name_Hall '-P 1'
_symmetry_space_group_name_H-M 'P -1'
_cell_angle_alpha 98.580(10)
_cell_angle_beta 98.460(10)
_cell_angle_gamma 92.52(2)
_cell_formula_units_Z 2
_cell_length_a 11.426(3)
_cell_length_b 13.842(3)
_cell_length_c 14.080(3)
_cell_measurement_temperature 289(2)
_cell_volume 2173.0(9)
_diffrn_ambient_temperature 289(2)
_exptl_crystal_density_diffrn 1.467
_cod_depositor_comments
;
The following automatic conversions were performed:
'_symmetry_cell_setting' value 'Triclinic' changed to 'triclinic'
according to '/home/saulius/struct/CIF-dictionaries/cif_core.dic'
dictionary named 'cif_core.dic' version 2.4.1 from 2010-06-29.

Automatic conversion script
Id: cif_fix_enum 1527 2010-12-29 10:47:43Z saulius 
;
_cod_original_sg_symbol_H-M P1-
_cod_original_formula_sum 'C36 H51 Eu1 N6 O15'
_cod_database_code 8100284

loop_
_symmetry_equiv_pos_as_xyz
'x, y, z'
'-x, -y, -z'

loop_
_atom_site_label
_atom_site_type_symbol
_atom_site_fract_x
_atom_site_fract_y
_atom_site_fract_z
_atom_site_U_iso_or_equiv
_atom_site_adp_type
_atom_site_occupancy
_atom_site_symmetry_multiplicity
_atom_site_Wyckoff_symbol
_atom_site_calc_flag
_atom_site_refinement_flags
_atom_site_disorder_assembly
_atom_site_disorder_group
Eu1 Eu 0.56336(3) 0.26887(2) 0.72866(2) 0.04214(11) Uani 1 2 i d U . .
C1 C 0.6711(5) 0.0857(4) 0.5736(4) 0.0461(13) Uani 1 2 i d U . .
C2 C 0.7559(5) 0.1368(4) 0.5316(4) 0.0518(14) Uani 1 2 i d DU . .
H2 H 0.7595(5) 0.2057(19) 0.5395(4) 0.062 Uiso 1 2 i calc RD . .
C3 C 0.8328(5) 0.0860(5) 0.4796(4) 0.0566(15) Uani 1 2 i d U . .
C4 C 0.8276(7) -0.0171(5) 0.4656(5) 0.0739(19) Uani 1 2 i d DU . .
H4 H 0.8800(15) -0.0514(10) 0.4286(11) 0.089 Uiso 1 2 i calc RD . .
C5 C 0.7479(6) -0.0670(5) 0.5051(5) 0.0648(17) Uani 1 2 i d DU . .
H5 H 0.7450(6) -0.1361(19) 0.4952(5) 0.078 Uiso 1 2 i calc RD . .
C6 C 0.6689(5) -0.0183(4) 0.5606(4) 0.0494(14) Uani 1 2 i d U . .
O7 O 0.5990(4) 0.1328(3) 0.6231(3) 0.0559(10) Uani 1 2 i d U . .
O8 O 0.9164(5) 0.1285(4) 0.4377(4) 0.0876(15) Uani 1 2 i d U . .
C9 C 0.9285(7) 0.2324(6) 0.4468(6) 0.093(3) Uani 1 2 i d DU . .
H9A H 0.855(2) 0.2558(10) 0.424(4) 0.140 Uiso 1 2 i calc RD . .
H9B H 0.986(4) 0.2504(8) 0.410(4) 0.140 Uiso 1 2 i calc RD . .
H9C H 0.953(5) 0.2595(10) 0.512(2) 0.140 Uiso 1 2 i calc RD . .
C10 C 0.5892(5) -0.0749(5) 0.6024(4) 0.0538(15) Uani 1 2 i d U . .
H10 H 0.5906(6) -0.148(5) 0.5873(10) 0.065 Uiso 1 2 i calc R . .
N11 N 0.5158(5) -0.0416(4) 0.6575(4) 0.0585(13) Uani 1 2 i d DU . .
H11 H 0.503(6) 0.015(3) 0.662(5) 0.070 Uiso 1 2 i d D . .
C12 C 0.4424(6) -0.0982(5) 0.7090(5) 0.0673(18) Uani 1 2 i d DU . .
H12A H 0.4425(6) -0.171(2) 0.6821(8) 0.081 Uiso 1 2 i calc RD . .
H12B H 0.357(2) -0.0783(7) 0.6973(6) 0.081 Uiso 1 2 i calc RD . .
C13 C 0.4872(6) -0.0818(5) 0.8169(5) 0.0641(17) Uani 1 2 i d DU . .
H13A H 0.4927(6) -0.0088(19) 0.8417(8) 0.077 Uiso 1 2 i calc RD . .
H13B H 0.4267(17) -0.1137(9) 0.8506(10) 0.077 Uiso 1 2 i calc RD . .
C14 C 0.6057(7) -0.1208(6) 0.8458(6) 0.082(2) Uani 1 2 i d DU . .
H14A H 0.6675(18) -0.0872(10) 0.8143(10) 0.098 Uiso 1 2 i calc RD . .
H14B H 0.6014(7) -0.194(2) 0.8198(9) 0.098 Uiso 1 2 i calc RD . .
C15 C 0.6459(9) -0.1056(7) 0.9550(7) 0.112(3) Uani 1 2 i d DU . .
H15A H 0.650(6) -0.033(2) 0.9817(13) 0.168 Uiso 1 2 i calc RD . .
H15B H 0.727(4) -0.131(5) 0.9693(8) 0.168 Uiso 1 2 i calc RD . .
H15C H 0.587(4) -0.142(4) 0.9866(13) 0.168 Uiso 1 2 i calc RD . .
C16 C 0.4811(5) 0.5049(4) 0.7832(4) 0.0439(13) Uani 1 2 i d U . .
C17 C 0.3980(5) 0.5078(4) 0.7002(4) 0.0464(13) Uani 1 2 i d DU . .
H17 H 0.3900(5) 0.4551(14) 0.6478(14) 0.056 Uiso 1 2 i calc RD . .
C18 C 0.3276(5) 0.5857(4) 0.6929(4) 0.0488(13) Uani 1 2 i d U . .
C19 C 0.3340(6) 0.6630(4) 0.7715(5) 0.0597(16) Uani 1 2 i d DU . .
H19 H 0.2833(15) 0.7147(14) 0.7679(5) 0.072 Uiso 1 2 i calc RD . .
C20 C 0.4145(5) 0.6618(4) 0.8526(4) 0.0510(14) Uani 1 2 i d DU . .
H20 H 0.4203(5) 0.7141(14) 0.9044(14) 0.061 Uiso 1 2 i calc RD . .
C21 C 0.4893(5) 0.5846(4) 0.8614(4) 0.0433(13) Uani 1 2 i d U . .
O22 O 0.5488(3) 0.4322(3) 0.7904(3) 0.0548(10) Uani 1 2 i d U . .
O23 O 0.2471(4) 0.5942(3) 0.6156(3) 0.0661(12) Uani 1 2 i d U . .
C24 C 0.2331(7) 0.5175(6) 0.5321(5) 0.084(2) Uani 1 2 i d DU . .
H24A H 0.305(3) 0.514(3) 0.507(3) 0.126 Uiso 1 2 i calc RD . .
H24B H 0.172(4) 0.532(2) 0.484(2) 0.126 Uiso 1 2 i calc RD . .
H24C H 0.213(5) 0.4574(19) 0.5511(11) 0.126 Uiso 1 2 i calc RD . .
C25 C 0.5732(5) 0.5879(4) 0.9477(4) 0.0487(14) Uani 1 2 i d U . .
H25 H 0.5730(5) 0.644(3) 0.999(3) 0.058 Uiso 1 2 i calc R . .
N26 N 0.6488(5) 0.5243(4) 0.9643(4) 0.0535(12) Uani 1 2 i d DU . .
H26 H 0.642(6) 0.476(4) 0.924(4) 0.064 Uiso 1 2 i d D . .
C27 C 0.7414(6) 0.5300(5) 1.0476(5) 0.0657(18) Uani 1 2 i d U . .
H27A H 0.7444(6) 0.467(3) 1.0701(12) 0.079 Uiso 1 2 i calc R . .
H27B H 0.7234(10) 0.578(2) 1.101(2) 0.079 Uiso 1 2 i calc R . .
C28 C 0.8618(5) 0.5588(5) 1.0213(4) 0.0561(15) Uani 1 2 i d U . .
H28A H 0.921(3) 0.5512(6) 1.072(2) 0.067 Uiso 1 2 i calc R . .
H28B H 0.8744(8) 0.5159(19) 0.967(2) 0.067 Uiso 1 2 i calc R . .
C29 C 0.8747(7) 0.6615(5) 1.0005(5) 0.078(2) Uani 1 2 i d U . .
H29A H 0.8584(11) 0.706(2) 1.056(3) 0.094 Uiso 1 2 i calc R . .
H29B H 0.817(3) 0.6689(7) 0.945(3) 0.094 Uiso 1 2 i calc R . .
C30 C 1.0003(7) 0.6883(6) 0.9795(6) 0.096(3) Uani 1 2 i d DU . .
H30A H 1.061(2) 0.684(4) 1.038(2) 0.144 Uiso 1 2 i calc RD . .
H30B H 1.0042(17) 0.758(3) 0.964(4) 0.144 Uiso 1 2 i calc RD . .
H30C H 1.018(2) 0.641(3) 0.922(3) 0.144 Uiso 1 2 i calc RD . .
C31 C 0.8438(5) 0.3751(4) 0.7425(4) 0.0458(13) Uani 1 2 i d U . .
C32 C 0.8185(5) 0.4713(4) 0.7338(4) 0.0507(14) Uani 1 2 i d DU . .
H32 H 0.742(2) 0.4928(7) 0.7398(4) 0.061 Uiso 1 2 i calc RD . .
C33 C 0.9069(6) 0.5354(5) 0.7160(4) 0.0561(15) Uani 1 2 i d U . .
C34 C 1.0199(6) 0.5074(6) 0.7088(5) 0.0728(19) Uani 1 2 i d DU . .
H34 H 1.0791(17) 0.5535(13) 0.6982(6) 0.087 Uiso 1 2 i calc RD . .
C35 C 1.0465(6) 0.4144(5) 0.7168(5) 0.0668(18) Uani 1 2 i d DU . .
H35 H 1.124(2) 0.3949(7) 0.7104(5) 0.080 Uiso 1 2 i calc RD . .
C36 C 0.9612(5) 0.3465(5) 0.7344(4) 0.0554(15) Uani 1 2 i d U . .
O37 O 0.7646(3) 0.3120(3) 0.7603(3) 0.0571(10) Uani 1 2 i d U . .
O38 O 0.8874(5) 0.6299(3) 0.7029(4) 0.0808(14) Uani 1 2 i d U . .
C39 C 0.7715(8) 0.6639(6) 0.7038(7) 0.104(3) Uani 1 2 i d DU . .
H39A H 0.718(2) 0.627(3) 0.652(3) 0.157 Uiso 1 2 i calc RD . .
H39B H 0.7731(15) 0.731(2) 0.697(5) 0.157 Uiso 1 2 i calc RD . .
H39C H 0.746(3) 0.656(4) 0.763(3) 0.157 Uiso 1 2 i calc RD . .
C40 C 0.9906(7) 0.2487(5) 0.7398(5) 0.0687(18) Uani 1 2 i d U . .
H40 H 1.076(6) 0.2319(12) 0.7291(8) 0.082 Uiso 1 2 i calc R . .
N41 N 0.9224(5) 0.1783(5) 0.7565(5) 0.0686(15) Uani 1 2 i d DU . .
H41 H 0.859(4) 0.187(5) 0.772(5) 0.082 Uiso 1 2 i d D . .
C42 C 0.9551(7) 0.0738(6) 0.7529(6) 0.083(2) Uani 1 2 i d U . .
H42A H 0.892(3) 0.028(2) 0.705(2) 0.099 Uiso 1 2 i calc R . .
H42B H 1.035(4) 0.0660(7) 0.7283(14) 0.099 Uiso 1 2 i calc R . .
C43 C 0.9631(9) 0.0473(7) 0.8494(7) 0.116(4) Uani 1 2 i d U . .
H43A H 0.898(5) 0.0614(12) 0.8740(19) 0.140 Uiso 1 2 i calc R . .
H43B H 1.024(4) 0.080(2) 0.889(3) 0.140 Uiso 1 2 i calc R . .
C44 C 0.9798(12) -0.0696(8) 0.8397(9) 0.155(5) Uani 1 2 i d U . .
H44A H 0.959(2) -0.094(2) 0.900(5) 0.186 Uiso 1 2 i calc R . .
H44B H 0.923(4) -0.105(3) 0.782(4) 0.186 Uiso 1 2 i calc R . .
C45 C 1.0987(10) -0.0912(8) 0.8285(8) 0.129(4) Uani 1 2 i d DU . .
H45A H 1.113(2) -0.082(5) 0.761(3) 0.193 Uiso 1 2 i calc RD . .
H45B H 1.111(2) -0.162(3) 0.838(6) 0.193 Uiso 1 2 i calc RD . .
H45C H 1.156(2) -0.045(4) 0.879(4) 0.193 Uiso 1 2 i calc R . .
N46 N 0.6578(5) 0.1967(4) 0.9103(4) 0.0623(14) Uani 1 2 i d U . .
O47 O 0.6679(4) 0.1491(3) 0.8295(3) 0.0580(10) Uani 1 2 i d U . .
O48 O 0.6984(6) 0.1713(4) 0.9860(4) 0.1050(19) Uani 1 2 i d U . .
O49 O 0.5987(4) 0.2732(3) 0.9086(3) 0.0748(13) Uani 1 2 i d U . .
N50 N 0.3326(4) 0.1906(4) 0.7728(4) 0.0584(13) Uani 1 2 i d U . .
O51 O 0.4126(4) 0.1376(3) 0.7438(3) 0.0678(12) Uani 1 2 i d U . .
O52 O 0.2453(5) 0.1544(4) 0.7914(4) 0.0976(18) Uani 1 2 i d U . .
O53 O 0.3532(4) 0.2805(3) 0.7757(4) 0.0777(14) Uani 1 2 i d U . .
N54 N 0.5037(6) 0.3194(4) 0.5325(4) 0.0617(14) Uani 1 2 i d U . .
O55 O 0.4246(4) 0.2839(3) 0.5755(3) 0.0623(11) Uani 1 2 i d U . .
O56 O 0.6031(4) 0.3439(3) 0.5841(3) 0.0637(11) Uani 1 2 i d U . .
O57 O 0.4823(5) 0.3291(4) 0.4481(4) 0.0981(18) Uani 1 2 i d U . .

loop_
_atom_site_aniso_label
_atom_site_aniso_U_11
_atom_site_aniso_U_22
_atom_site_aniso_U_33
_atom_site_aniso_U_23
_atom_site_aniso_U_13
_atom_site_aniso_U_12
Eu1 0.04231(17) 0.03493(15) 0.04944(17) 0.00070(10) 0.01247(12) 0.00773(11)
C1 0.053(3) 0.050(3) 0.034(3) 0.001(2) 0.004(2) 0.014(3)
C2 0.058(4) 0.049(3) 0.048(3) 0.002(3) 0.009(3) 0.012(3)
C3 0.054(4) 0.063(4) 0.059(4) 0.014(3) 0.022(3) 0.008(3)
C4 0.093(5) 0.065(4) 0.072(4) 0.003(3) 0.038(4) 0.034(4)
C5 0.075(4) 0.047(3) 0.070(4) -0.002(3) 0.010(4) 0.019(3)
C6 0.053(3) 0.047(3) 0.043(3) -0.008(2) 0.001(3) 0.015(3)
O7 0.063(3) 0.042(2) 0.064(2) -0.0037(18) 0.023(2) 0.0090(19)
O8 0.100(4) 0.087(4) 0.093(4) 0.029(3) 0.050(3) 0.030(3)
C9 0.099(6) 0.093(6) 0.102(6) 0.027(5) 0.045(5) 0.012(5)
C10 0.058(4) 0.044(3) 0.054(4) -0.002(3) 0.002(3) 0.006(3)
N11 0.071(3) 0.040(3) 0.062(3) 0.004(2) 0.005(3) 0.007(3)
C12 0.073(4) 0.054(4) 0.076(4) 0.012(3) 0.018(4) -0.005(3)
C13 0.070(4) 0.052(4) 0.073(4) 0.012(3) 0.018(4) 0.002(3)
C14 0.093(6) 0.075(5) 0.084(5) 0.022(4) 0.023(4) 0.009(4)
C15 0.112(7) 0.113(7) 0.105(7) 0.032(6) -0.013(6) -0.001(6)
C16 0.046(3) 0.032(3) 0.057(3) 0.008(2) 0.019(3) 0.000(2)
C17 0.052(3) 0.041(3) 0.046(3) 0.002(2) 0.012(3) 0.003(3)
C18 0.048(3) 0.048(3) 0.053(3) 0.013(3) 0.009(3) 0.005(3)
C19 0.069(4) 0.045(3) 0.070(4) 0.009(3) 0.022(3) 0.019(3)
C20 0.061(4) 0.035(3) 0.056(3) -0.003(2) 0.014(3) 0.011(3)
C21 0.046(3) 0.036(3) 0.049(3) 0.004(2) 0.014(3) 0.004(2)
O22 0.056(2) 0.040(2) 0.065(3) -0.0024(18) 0.008(2) 0.0150(19)
O23 0.071(3) 0.073(3) 0.055(3) 0.012(2) 0.004(2) 0.022(2)
C24 0.093(6) 0.098(6) 0.055(4) 0.004(4) 0.002(4) 0.006(5)
C25 0.053(3) 0.040(3) 0.055(3) 0.006(3) 0.016(3) 0.001(3)
N26 0.054(3) 0.047(3) 0.058(3) 0.004(2) 0.009(3) -0.001(3)
C27 0.067(4) 0.071(4) 0.058(4) 0.011(3) 0.005(3) 0.012(3)
C28 0.045(3) 0.066(4) 0.056(4) 0.008(3) 0.004(3) 0.004(3)
C29 0.081(5) 0.075(5) 0.078(5) 0.016(4) 0.007(4) 0.004(4)
C30 0.097(6) 0.086(6) 0.102(6) 0.014(5) 0.014(5) -0.024(5)
C31 0.043(3) 0.052(3) 0.038(3) 0.001(2) -0.003(2) 0.005(3)
C32 0.048(3) 0.052(3) 0.051(3) 0.006(3) 0.007(3) 0.000(3)
C33 0.058(4) 0.061(4) 0.047(3) 0.008(3) 0.004(3) -0.013(3)
C34 0.060(4) 0.081(5) 0.078(5) 0.021(4) 0.010(4) -0.013(4)
C35 0.043(4) 0.089(5) 0.069(4) 0.019(4) 0.006(3) -0.004(3)
C36 0.049(3) 0.061(4) 0.055(3) 0.009(3) 0.003(3) 0.003(3)
O37 0.040(2) 0.054(2) 0.080(3) 0.021(2) 0.009(2) -0.0018(19)
O38 0.085(4) 0.059(3) 0.100(4) 0.018(3) 0.018(3) -0.012(3)
C39 0.116(7) 0.069(5) 0.139(8) 0.029(5) 0.036(6) 0.031(5)
C40 0.068(4) 0.078(5) 0.063(4) 0.009(3) 0.016(3) 0.014(4)
N41 0.054(3) 0.063(3) 0.086(4) 0.012(3) 0.001(3) 0.015(3)
C42 0.070(5) 0.092(5) 0.084(5) 0.014(4) -0.002(4) 0.027(4)
C43 0.130(8) 0.117(7) 0.126(8) 0.046(6) 0.057(6) 0.049(6)
C44 0.193(12) 0.116(8) 0.202(11) 0.098(8) 0.080(9) 0.088(8)
C45 0.137(9) 0.115(8) 0.140(9) 0.025(7) 0.022(7) 0.054(7)
N46 0.071(4) 0.063(3) 0.059(3) 0.021(3) 0.017(3) 0.018(3)
O47 0.062(3) 0.053(2) 0.062(3) 0.008(2) 0.018(2) 0.016(2)
O48 0.140(5) 0.112(4) 0.068(3) 0.028(3) 0.006(3) 0.051(4)
O49 0.099(4) 0.074(3) 0.059(3) 0.014(2) 0.023(3) 0.040(3)
N50 0.035(3) 0.054(3) 0.088(4) 0.016(3) 0.009(3) 0.004(2)
O51 0.055(3) 0.047(2) 0.106(4) 0.007(2) 0.035(2) 0.007(2)
O52 0.062(3) 0.108(4) 0.141(5) 0.040(4) 0.051(3) 0.013(3)
O53 0.067(3) 0.054(3) 0.121(4) 0.015(3) 0.038(3) 0.020(2)
N54 0.078(4) 0.050(3) 0.055(3) 0.003(3) 0.010(3) 0.001(3)
O55 0.062(3) 0.055(3) 0.065(3) 0.002(2) -0.001(2) 0.010(2)
O56 0.073(3) 0.061(3) 0.056(3) 0.009(2) 0.011(2) -0.001(2)
O57 0.122(5) 0.116(5) 0.055(3) 0.022(3) -0.003(3) 0.011(4)

loop_
_geom_bond_atom_site_label_1
_geom_bond_atom_site_label_2
_geom_bond_distance
_geom_bond_site_symmetry_2
_geom_bond_publ_flag
Eu1 O7 2.309(4) . ?
Eu1 O37 2.311(4) . ?
Eu1 O22 2.320(4) . ?
Eu1 O49 2.497(4) . ?
Eu1 O51 2.502(4) . ?
Eu1 O56 2.507(4) . ?
Eu1 O55 2.523(4) . ?
Eu1 O47 2.562(4) . ?
Eu1 O53 2.589(4) . ?
Eu1 N54 2.940(6) . ?
Eu1 N46 2.958(5) . ?
Eu1 N50 2.991(5) . ?
C1 O7 1.292(6) . ?
C1 C2 1.421(8) . ?
C1 C6 1.423(8) . ?
C2 C3 1.376(8) . ?
C2 H2 0.9418 . ?
C3 O8 1.351(7) . ?
C3 C4 1.410(9) . ?
C4 C5 1.350(9) . ?
C4 H4 0.9468 . ?
C5 C6 1.408(8) . ?
C5 H5 0.9451 . ?
C6 C10 1.423(8) . ?
O8 C9 1.423(9) . ?
C9 H9A 0.9399 . ?
C9 H9B 0.9399 . ?
C9 H9C 0.9399 . ?
C10 N11 1.279(8) . ?
C10 H10 1.0005 . ?
N11 C12 1.461(8) . ?
N11 H11 0.79(4) . ?
C12 C13 1.510(9) . ?
C12 H12A 1.0225 . ?
C12 H12B 1.0225 . ?
C13 C14 1.502(9) . ?
C13 H13A 1.0146 . ?
C13 H13B 1.0146 . ?
C14 C15 1.517(11) . ?
C14 H14A 1.0180 . ?
C14 H14B 1.0180 . ?
C15 H15A 1.0118 . ?
C15 H15B 1.0118 . ?
C15 H15C 1.0118 . ?
C16 O22 1.304(6) . ?
C16 C17 1.400(8) . ?
C16 C21 1.427(7) . ?
C17 C18 1.381(8) . ?
C17 H17 0.9477 . ?
C18 O23 1.341(7) . ?
C18 C19 1.411(8) . ?
C19 C20 1.360(8) . ?
C19 H19 0.9435 . ?
C20 C21 1.405(7) . ?
C20 H20 0.9407 . ?
C21 C25 1.426(8) . ?
O23 C24 1.446(8) . ?
C24 H24A 0.9398 . ?
C24 H24B 0.9398 . ?
C24 H24C 0.9398 . ?
C25 N26 1.283(7) . ?
C25 H25 0.9812 . ?
N26 C27 1.449(8) . ?
N26 H26 0.80(4) . ?
C27 C28 1.528(8) . ?
C27 H27A 0.9768 . ?
C27 H27B 0.9768 . ?
C28 C29 1.499(9) . ?
C28 H28A 0.9306 . ?
C28 H28B 0.9306 . ?
C29 C30 1.549(10) . ?
C29 H29A 0.9640 . ?
C29 H29B 0.9640 . ?
C30 H30A 1.0126 . ?
C30 H30B 1.0126 . ?
C30 H30C 1.0126 . ?
C31 O37 1.306(7) . ?
C31 C32 1.394(8) . ?
C31 C36 1.431(8) . ?
C32 C33 1.389(8) . ?
C32 H32 0.9510 . ?
C33 O38 1.372(8) . ?
C33 C34 1.377(9) . ?
C34 C35 1.353(9) . ?
C34 H34 0.9530 . ?
C35 C36 1.398(9) . ?
C35 H35 0.9523 . ?
C36 C40 1.420(9) . ?
O38 C39 1.426(9) . ?
C39 H39A 0.9450 . ?
C39 H39B 0.9450 . ?
C39 H39C 0.9450 . ?
C40 N41 1.292(9) . ?
C40 H40 1.0377 . ?
N41 C42 1.505(9) . ?
N41 H41 0.80(4) . ?
C42 C43 1.450(11) . ?
C42 H42A 1.0321 . ?
C42 H42B 1.0321 . ?
C43 C44 1.625(12) . ?
C43 H43A 0.8880 . ?
C43 H43B 0.8880 . ?
C44 C45 1.429(13) . ?
C44 H44A 1.0111 . ?
C44 H44B 1.0111 . ?
C45 H45A 1.0165 . ?
C45 H45B 1.0165 . ?
C45 H45C 1.0165 . ?
N46 O48 1.206(7) . ?
N46 O47 1.251(6) . ?
N46 O49 1.282(6) . ?
N50 O52 1.178(6) . ?
N50 O53 1.250(6) . ?
N50 O51 1.272(6) . ?
N54 O57 1.207(7) . ?
N54 O56 1.259(7) . ?
N54 O55 1.279(6) . ?
